data_2230209
loop_
_publ_author_name
'Ma, Qing-Yu'
'Guan, Rui-Fang'
'Li, Guo-Zhong'

_publ_section_title
;
 Poly[tetrakis(\m~4~-4,6-dimethyl-5-nitrobenzene-1,3-dicarboxylato-\k^2^<i>O</i>^1^:<i>O</i>^1'^:<i>O</i>^3^:<i>O</i>^3'^)bis(pyridine-\k<i>N</i>)dizinc]
;
_journal_coeditor_code ZS2089
_journal_issue 5
_journal_name_full 'Acta Crystallographica Section E'
_journal_page_first m586
_journal_paper_doi 10.1107/S1600536811013092
_journal_volume 67
_journal_year 2011
_chemical_formula_iupac '[Zn (C10 H7 N O6) (C5 H5 N)]'
_chemical_formula_moiety 'C15 H12 N2 O6 Zn'
_chemical_formula_sum 'C15 H12 N2 O6 Zn'
_chemical_formula_weight 381.64
_chemical_name_systematic
;
Poly[tetrakis(\m~4~-4,6-dimethyl-5-nitrobenzene-1,3-dicarboxylato-
\k^2^<i>O</i>^1^:<i>O</i>^1'^:<i>O</i>^3^:<i>O</i>^3'^)bis(pyridine-
\k<i>N</i>)dizinc]
;
_space_group_IT_number 14
_symmetry_cell_setting monoclinic
_symmetry_space_group_name_Hall '-P 2ybc'
_symmetry_space_group_name_H-M 'P 1 21/c 1'
_atom_sites_solution_hydrogens geom
_atom_sites_solution_primary direct
_atom_sites_solution_secondary difmap
_cell_angle_alpha 90.00
_cell_angle_beta 97.933(2)
_cell_angle_gamma 90.00
_cell_formula_units_Z 4
_cell_length_a 10.2947(9)
_cell_length_b 11.8526(10)
_cell_length_c 12.8501(11)
_cell_measurement_reflns_used 2968
_cell_measurement_temperature 298(2)
_cell_measurement_theta_max 26.1
_cell_measurement_theta_min 2.3
_cell_volume 1553.0(2)
_computing_cell_refinement 'SAINT-Plus (Bruker, 2007)'
_computing_data_collection 'APEX2 (Bruker, 2007)'
_computing_data_reduction 'SAINT-Plus (Bruker, 2007)'
_computing_molecular_graphics 'SHELXTL (Sheldrick, 2008)'
_computing_publication_material 'SHELXTL (Sheldrick, 2008)'
_computing_structure_refinement 'SHELXL97 (Sheldrick, 2008)'
_computing_structure_solution 'SHELXS97 (Sheldrick, 2008)'
_diffrn_ambient_temperature 298(2)
_diffrn_measured_fraction_theta_full 0.968
_diffrn_measured_fraction_theta_max 0.968
_diffrn_measurement_device_type 'Bruker APEXII CCD area-detector'
_diffrn_measurement_method '\f and \w scans'
_diffrn_radiation_monochromator graphite
_diffrn_radiation_source 'fine-focus sealed tube'
_diffrn_radiation_type MoK\a
_diffrn_radiation_wavelength 0.71073
_diffrn_reflns_av_R_equivalents 0.0290
_diffrn_reflns_av_sigmaI/netI 0.0393
_diffrn_reflns_limit_h_max 13
_diffrn_reflns_limit_h_min -8
_diffrn_reflns_limit_k_max 15
_diffrn_reflns_limit_k_min -15
_diffrn_reflns_limit_l_max 16
_diffrn_reflns_limit_l_min -16
_diffrn_reflns_number 8899
_diffrn_reflns_theta_full 27.70
_diffrn_reflns_theta_max 27.70
_diffrn_reflns_theta_min 2.00
_diffrn_standards_decay_% 0
_diffrn_standards_number 0
_exptl_absorpt_coefficient_mu 1.616
_exptl_absorpt_correction_T_max 0.879
_exptl_absorpt_correction_T_min 0.824
_exptl_absorpt_correction_type multi-scan
_exptl_absorpt_process_details '(SADABS; Sheldrick, 1996)'
_exptl_crystal_colour colourless
_exptl_crystal_density_diffrn 1.632
_exptl_crystal_density_method 'not measured'
_exptl_crystal_description rod
_exptl_crystal_F_000 776
_exptl_crystal_size_max 0.12
_exptl_crystal_size_mid 0.10
_exptl_crystal_size_min 0.08
_refine_diff_density_max 0.431
_refine_diff_density_min -0.434
_refine_ls_extinction_method none
_refine_ls_goodness_of_fit_ref 1.026
_refine_ls_hydrogen_treatment constr
_refine_ls_matrix_type full
_refine_ls_number_parameters 217
_refine_ls_number_reflns 3525
_refine_ls_number_restraints 0
_refine_ls_restrained_S_all 1.026
_refine_ls_R_factor_all 0.0484
_refine_ls_R_factor_gt 0.0328
_refine_ls_shift/su_max 0.001
_refine_ls_shift/su_mean 0.000
_refine_ls_structure_factor_coef Fsqd
_refine_ls_weighting_details 'calc w=1/[\s^2^(Fo^2^)+(0.0353P)^2^+0.6981P] where P=(Fo^2^+2Fc^2^)/3'
_refine_ls_weighting_scheme calc
_refine_ls_wR_factor_gt 0.0748
_refine_ls_wR_factor_ref 0.0811
_reflns_number_gt 2750
_reflns_number_total 3525
_reflns_threshold_expression I>2\s(I)
_cod_data_source_file zs2089.cif
_cod_data_source_block I
_cod_original_sg_symbol_H-M 'P 21/c'
_cod_database_code 2230209
_cod_database_fobs_code 2230209

loop_
_symmetry_equiv_pos_as_xyz
'x, y, z'
'-x, y+1/2, -z+1/2'
'-x, -y, -z'
'x, -y+1/2, z+1/2'

loop_
_atom_site_aniso_label
_atom_site_aniso_U_11
_atom_site_aniso_U_22
_atom_site_aniso_U_33
_atom_site_aniso_U_12
_atom_site_aniso_U_13
_atom_site_aniso_U_23
Zn1 0.0253(2) 0.0240(2) 0.02100(10) 0.00110(10) 0.00440(10) 0.00030(10)
O1 0.0406(12) 0.0231(10) 0.0991(18) 0.0015(9) 0.0057(12) -0.0082(10)
O2 0.0471(12) 0.0278(10) 0.0708(14) -0.0077(9) -0.0156(10) -0.0060(9)
O3 0.0346(10) 0.0791(15) 0.0245(9) 0.0051(10) 0.0108(8) 0.0017(9)
O4 0.0510(12) 0.0788(15) 0.0218(9) 0.0216(11) 0.0114(9) 0.0125(9)
O5 0.0789(16) 0.0588(14) 0.0439(12) -0.0111(12) 0.0142(11) 0.0230(11)
O6 0.0460(14) 0.0838(18) 0.0819(18) -0.0243(13) 0.0113(13) 0.0200(15)
N1 0.0456(14) 0.0298(11) 0.0338(12) -0.0076(10) 0.0185(10) -0.0013(9)
N2 0.0285(11) 0.0286(10) 0.0324(11) 0.0014(9) 0.0047(9) -0.0001(9)
C1 0.0281(12) 0.0225(11) 0.0229(11) -0.0012(9) 0.0036(9) -0.0028(9)
C2 0.0302(12) 0.0246(12) 0.0220(11) 0.0007(10) 0.0064(9) -0.0024(9)
C3 0.0298(13) 0.0227(11) 0.0261(12) -0.0020(9) 0.0077(10) 0.0036(9)
C4 0.0317(13) 0.0204(11) 0.0239(11) -0.0007(10) 0.0043(9) -0.0005(9)
C5 0.0278(12) 0.0243(11) 0.0189(10) 0.0017(10) 0.0047(9) -0.0002(9)
C6 0.0303(13) 0.0243(12) 0.0244(12) -0.0048(9) 0.0079(10) 0.0010(9)
C7 0.0412(15) 0.0237(12) 0.0215(11) -0.0049(11) 0.0100(10) -0.0010(9)
C8 0.0552(18) 0.0334(14) 0.0293(13) 0.0001(12) 0.0171(12) -0.0026(11)
C9 0.0616(19) 0.0268(13) 0.0390(15) -0.0123(13) 0.0160(14) -0.0078(11)
C10 0.0355(14) 0.0236(12) 0.0195(11) 0.0024(10) 0.0075(10) 0.0011(9)
C11 0.0412(17) 0.0514(18) 0.0456(16) 0.0133(14) 0.0122(13) 0.0050(14)
C12 0.0423(19) 0.066(2) 0.083(3) 0.0198(16) 0.0219(18) 0.004(2)
C13 0.0309(18) 0.073(3) 0.111(3) 0.0081(17) -0.0148(19) -0.020(2)
C14 0.053(2) 0.110(3) 0.071(2) 0.023(2) -0.0308(19) -0.039(2)
C15 0.0443(18) 0.074(2) 0.0458(18) 0.0131(16) -0.0064(14) -0.0239(16)

loop_
_atom_site_type_symbol
_atom_site_label
_atom_site_fract_x
_atom_site_fract_y
_atom_site_fract_z
_atom_site_U_iso_or_equiv
_atom_site_thermal_displace_type
_atom_site_calc_flag
_atom_site_refinement_flags
_atom_site_occupancy
Zn Zn1 0.63668(3) -0.03544(2) 0.53898(2) 0.02330(10) Uani . . 1.000
O O1 0.65410(19) 0.13708(16) 0.54695(18) 0.0546(8) Uani . . 1.000
O O2 0.4496(2) 0.18909(15) 0.49411(17) 0.0508(7) Uani . . 1.000
O O3 0.55390(18) -0.03094(18) 0.67374(14) 0.0454(7) Uani . . 1.000
O O4 0.6491(2) -0.02213(19) 0.38329(14) 0.0499(7) Uani . . 1.000
O O5 0.7497(2) 0.62087(19) 0.42547(16) 0.0600(8) Uani . . 1.000
O O6 0.9095(2) 0.5865(2) 0.5453(2) 0.0703(10) Uani . . 1.000
N N1 0.7959(2) 0.57613(18) 0.50579(17) 0.0352(7) Uani . . 1.000
N N2 0.8232(2) -0.07998(17) 0.59645(16) 0.0298(6) Uani . . 1.000
C C1 0.5998(2) 0.32743(18) 0.56737(17) 0.0245(7) Uani . . 1.000
C C2 0.6751(2) 0.39863(19) 0.51257(17) 0.0253(7) Uani . . 1.000
C C3 0.7112(2) 0.50127(19) 0.56086(18) 0.0258(7) Uani . . 1.000
C C4 0.6795(2) 0.53868(18) 0.65714(17) 0.0253(7) Uani . . 1.000
C C5 0.5997(2) 0.46553(19) 0.70674(17) 0.0235(6) Uani . . 1.000
C C6 0.5600(2) 0.36307(19) 0.66100(17) 0.0260(7) Uani . . 1.000
C C7 0.5647(3) 0.2080(2) 0.53197(18) 0.0283(7) Uani . . 1.000
C C8 0.7134(3) 0.3664(2) 0.4076(2) 0.0382(9) Uani . . 1.000
C C9 0.7241(3) 0.6519(2) 0.7019(2) 0.0416(9) Uani . . 1.000
C C10 0.5618(2) 0.48883(19) 0.81384(17) 0.0259(7) Uani . . 1.000
C C11 0.9056(3) -0.1198(3) 0.5336(2) 0.0455(10) Uani . . 1.000
C C12 1.0338(3) -0.1460(3) 0.5712(3) 0.0625(14) Uani . . 1.000
C C13 1.0764(3) -0.1350(3) 0.6760(3) 0.0739(15) Uani . . 1.000
C C14 0.9916(4) -0.0970(4) 0.7408(3) 0.0817(14) Uani . . 1.000
C C15 0.8655(3) -0.0695(3) 0.6982(2) 0.0559(11) Uani . . 1.000
H H6A 0.50520 0.31680 0.69400 0.0310 Uiso calc R 1.000
H H8A 0.67890 0.29300 0.38790 0.0570 Uiso calc . 0.500
H H8B 0.80720 0.36510 0.41230 0.0570 Uiso calc . 0.500
H H8C 0.67830 0.42060 0.35570 0.0570 Uiso calc . 0.500
H H8D 0.76410 0.42610 0.38270 0.0570 Uiso calc . 0.500
H H8E 0.63580 0.35410 0.35830 0.0570 Uiso calc . 0.500
H H8F 0.76460 0.29850 0.41490 0.0570 Uiso calc . 0.500
H H9A 0.69250 0.66260 0.76810 0.0620 Uiso calc . 0.500
H H9B 0.69000 0.71040 0.65410 0.0620 Uiso calc . 0.500
H H9C 0.81820 0.65490 0.71220 0.0620 Uiso calc . 0.500
H H9D 0.77470 0.68930 0.65480 0.0620 Uiso calc . 0.500
H H9E 0.77710 0.64150 0.76880 0.0620 Uiso calc . 0.500
H H9F 0.64890 0.69700 0.71080 0.0620 Uiso calc . 0.500
H H11A 0.87570 -0.13000 0.46260 0.0550 Uiso calc R 1.000
H H12A 1.09060 -0.17090 0.52580 0.0750 Uiso calc R 1.000
H H13A 1.16230 -0.15320 0.70300 0.0890 Uiso calc R 1.000
H H14A 1.01850 -0.08980 0.81260 0.0980 Uiso calc R 1.000
H H15A 0.80810 -0.04270 0.74230 0.0670 Uiso calc R 1.000

loop_
_atom_type_symbol
_atom_type_description
_atom_type_scat_dispersion_real
_atom_type_scat_dispersion_imag
_atom_type_scat_source
C C 0.0033 0.0016 'International Tables Vol C Tables 4.2.6.8 and 6.1.1.4'
H H 0.0000 0.0000 'International Tables Vol C Tables 4.2.6.8 and 6.1.1.4'
N N 0.0061 0.0033 'International Tables Vol C Tables 4.2.6.8 and 6.1.1.4'
O O 0.0106 0.0060 'International Tables Vol C Tables 4.2.6.8 and 6.1.1.4'
Zn Zn 0.2839 1.4301 'International Tables Vol C Tables 4.2.6.8 and 6.1.1.4'

loop_
_geom_angle_atom_site_label_1
_geom_angle_atom_site_label_2
_geom_angle_atom_site_label_3
_geom_angle_site_symmetry_1
_geom_angle_site_symmetry_2
_geom_angle_site_symmetry_3
_geom_angle
_geom_angle_publ_flag
O1 Zn1 O3 . . . 88.59(9) no
O1 Zn1 O4 . . . 87.41(9) no
O1 Zn1 N2 . . . 99.73(8) no
O1 Zn1 O2 . . 3_656 158.34(8) no
O3 Zn1 O4 . . . 158.24(8) no
O3 Zn1 N2 . . . 100.58(8) no
O2 Zn1 O3 3_656 . . 88.82(8) no
O4 Zn1 N2 . . . 101.18(8) no
O2 Zn1 O4 3_656 . . 87.07(9) no
O2 Zn1 N2 3_656 . . 101.89(8) no
Zn1 O1 C7 . . . 127.48(18) no
Zn1 O2 C7 3_656 . . 127.43(17) no
Zn1 O3 C10 . . 2_646 129.39(16) no
Zn1 O4 C10 . . 4_554 126.61(17) no
O5 N1 O6 . . . 124.0(2) no
O5 N1 C3 . . . 118.9(2) no
O6 N1 C3 . . . 117.0(2) no
Zn1 N2 C11 . . . 121.32(17) no
Zn1 N2 C15 . . . 120.00(19) no
C11 N2 C15 . . . 118.7(2) no
C2 C1 C6 . . . 120.2(2) no
C2 C1 C7 . . . 122.5(2) no
C6 C1 C7 . . . 117.2(2) no
C1 C2 C3 . . . 115.8(2) no
C1 C2 C8 . . . 122.0(2) no
C3 C2 C8 . . . 122.3(2) no
N1 C3 C2 . . . 116.51(19) no
N1 C3 C4 . . . 117.13(19) no
C2 C3 C4 . . . 126.3(2) no
C3 C4 C5 . . . 115.4(2) no
C3 C4 C9 . . . 121.7(2) no
C5 C4 C9 . . . 122.9(2) no
C4 C5 C6 . . . 120.3(2) no
C4 C5 C10 . . . 122.8(2) no
C6 C5 C10 . . . 116.71(19) no
C1 C6 C5 . . . 121.9(2) no
O1 C7 O2 . . . 126.0(2) no
O1 C7 C1 . . . 116.4(2) no
O2 C7 C1 . . . 117.6(2) no
O3 C10 C5 2_656 . . 117.08(19) no
O4 C10 C5 4_555 . . 117.53(19) no
O3 C10 O4 2_656 . 4_555 125.3(2) no
N2 C11 C12 . . . 121.7(3) no
C11 C12 C13 . . . 119.1(3) no
C12 C13 C14 . . . 119.3(3) no
C13 C14 C15 . . . 118.9(3) no
N2 C15 C14 . . . 122.2(3) no
C1 C6 H6A . . . 119.00 no
C5 C6 H6A . . . 119.00 no
C2 C8 H8A . . . 109.00 no
C2 C8 H8B . . . 109.00 no
C2 C8 H8C . . . 109.00 no
C2 C8 H8D . . . 109.00 no
C2 C8 H8E . . . 109.00 no
C2 C8 H8F . . . 109.00 no
H8A C8 H8B . . . 110.00 no
H8A C8 H8C . . . 109.00 no
H8B C8 H8C . . . 109.00 no
H8D C8 H8E . . . 109.00 no
H8D C8 H8F . . . 110.00 no
H8E C8 H8F . . . 109.00 no
C4 C9 H9A . . . 109.00 no
C4 C9 H9B . . . 109.00 no
C4 C9 H9C . . . 110.00 no
C4 C9 H9D . . . 110.00 no
C4 C9 H9E . . . 109.00 no
C4 C9 H9F . . . 109.00 no
H9A C9 H9B . . . 109.00 no
H9A C9 H9C . . . 109.00 no
H9B C9 H9C . . . 110.00 no
H9D C9 H9E . . . 109.00 no
H9D C9 H9F . . . 110.00 no
H9E C9 H9F . . . 109.00 no
N2 C11 H11A . . . 119.00 no
C12 C11 H11A . . . 119.00 no
C11 C12 H12A . . . 120.00 no
C13 C12 H12A . . . 120.00 no
C12 C13 H13A . . . 120.00 no
C14 C13 H13A . . . 120.00 no
C13 C14 H14A . . . 121.00 no
C15 C14 H14A . . . 121.00 no
N2 C15 H15A . . . 119.00 no
C14 C15 H15A . . . 119.00 no

loop_
_geom_bond_atom_site_label_1
_geom_bond_atom_site_label_2
_geom_bond_site_symmetry_1
_geom_bond_site_symmetry_2
_geom_bond_distance
_geom_bond_publ_flag
Zn1 O1 . . 2.0540(19) no
Zn1 O3 . . 2.0336(18) no
Zn1 O4 . . 2.0283(18) no
Zn1 N2 . . 2.030(2) no
Zn1 O2 . 3_656 2.0450(19) no
O1 C7 . . 1.242(3) no
O2 C7 . . 1.238(4) no
O3 C10 . 2_646 1.246(3) no
O4 C10 . 4_554 1.240(3) no
O5 N1 . . 1.199(3) no
O6 N1 . . 1.215(3) no
N1 C3 . . 1.490(3) no
N2 C11 . . 1.336(4) no
N2 C15 . . 1.326(3) no
C1 C2 . . 1.400(3) no
C1 C6 . . 1.389(3) no
C1 C7 . . 1.515(3) no
C2 C3 . . 1.393(3) no
C2 C8 . . 1.506(3) no
C3 C4 . . 1.395(3) no
C4 C5 . . 1.406(3) no
C4 C9 . . 1.507(3) no
C5 C6 . . 1.386(3) no
C5 C10 . . 1.507(3) no
C11 C12 . . 1.377(4) no
C12 C13 . . 1.364(5) no
C13 C14 . . 1.363(5) no
C14 C15 . . 1.377(5) no
C6 H6A . . 0.9300 no
C8 H8A . . 0.9600 no
C8 H8B . . 0.9600 no
C8 H8C . . 0.9600 no
C8 H8D . . 0.9600 no
C8 H8E . . 0.9600 no
C8 H8F . . 0.9600 no
C9 H9A . . 0.9600 no
C9 H9B . . 0.9600 no
C9 H9C . . 0.9600 no
C9 H9D . . 0.9600 no
C9 H9E . . 0.9600 no
C9 H9F . . 0.9600 no
C11 H11A . . 0.9300 no
C12 H12A . . 0.9300 no
C13 H13A . . 0.9300 no
C14 H14A . . 0.9300 no
C15 H15A . . 0.9300 no

loop_
_geom_torsion_atom_site_label_1
_geom_torsion_atom_site_label_2
_geom_torsion_atom_site_label_3
_geom_torsion_atom_site_label_4
_geom_torsion_site_symmetry_1
_geom_torsion_site_symmetry_2
_geom_torsion_site_symmetry_3
_geom_torsion_site_symmetry_4
_geom_torsion
_geom_torsion_publ_flag
O3 Zn1 O1 C7 . . . . -70.9(2) no
O4 Zn1 O1 C7 . . . . 87.7(2) no
N2 Zn1 O1 C7 . . . . -171.4(2) no
O2 Zn1 O1 C7 3_656 . . . 12.3(4) no
O1 Zn1 O3 C10 . . . 2_646 82.6(2) no
O4 Zn1 O3 C10 . . . 2_646 3.2(4) no
N2 Zn1 O3 C10 . . . 2_646 -177.8(2) no
O2 Zn1 O3 C10 3_656 . . 2_646 -75.9(2) no
O1 Zn1 O4 C10 . . . 4_554 -75.2(2) no
O3 Zn1 O4 C10 . . . 4_554 4.4(4) no
N2 Zn1 O4 C10 . . . 4_554 -174.7(2) no
O2 Zn1 O4 C10 3_656 . . 4_554 83.8(2) no
O1 Zn1 N2 C11 . . . . -106.3(2) no
O1 Zn1 N2 C15 . . . . 73.6(2) no
O3 Zn1 N2 C11 . . . . 163.4(2) no
O3 Zn1 N2 C15 . . . . -16.8(2) no
O4 Zn1 N2 C11 . . . . -17.0(2) no
O4 Zn1 N2 C15 . . . . 162.8(2) no
O2 Zn1 N2 C11 3_656 . . . 72.3(2) no
O2 Zn1 N2 C15 3_656 . . . -107.8(2) no
O1 Zn1 O2 C7 . . 3_656 3_656 -3.3(4) no
O3 Zn1 O2 C7 . . 3_656 3_656 79.9(2) no
O4 Zn1 O2 C7 . . 3_656 3_656 -78.7(2) no
N2 Zn1 O2 C7 . . 3_656 3_656 -179.5(2) no
Zn1 O1 C7 O2 . . . . -11.5(4) no
Zn1 O1 C7 C1 . . . . 166.09(17) no
Zn1 O2 C7 O1 3_656 . . . 8.2(4) no
Zn1 O2 C7 C1 3_656 . . . -169.35(16) no
Zn1 O3 C10 C5 . . 2_646 2_646 169.14(16) no
Zn1 O3 C10 O4 . . 2_646 3_656 -8.1(4) no
Zn1 O4 C10 O3 . . 4_554 3_656 -8.2(4) no
Zn1 O4 C10 C5 . . 4_554 4_554 169.07(16) no
O6 N1 C3 C2 . . . . -108.6(3) no
O5 N1 C3 C4 . . . . -111.8(3) no
O6 N1 C3 C4 . . . . 69.3(3) no
O5 N1 C3 C2 . . . . 70.4(3) no
C15 N2 C11 C12 . . . . -2.4(5) no
C11 N2 C15 C14 . . . . 0.8(5) no
Zn1 N2 C11 C12 . . . . 177.4(3) no
Zn1 N2 C15 C14 . . . . -179.1(3) no
C2 C1 C6 C5 . . . . -4.3(3) no
C2 C1 C7 O1 . . . . 74.4(3) no
C7 C1 C2 C8 . . . . 7.3(3) no
C7 C1 C6 C5 . . . . 172.4(2) no
C6 C1 C2 C3 . . . . 3.3(3) no
C6 C1 C7 O2 . . . . 75.5(3) no
C7 C1 C2 C3 . . . . -173.3(2) no
C6 C1 C2 C8 . . . . -176.2(2) no
C6 C1 C7 O1 . . . . -102.3(3) no
C2 C1 C7 O2 . . . . -107.9(3) no
C8 C2 C3 C4 . . . . 179.4(2) no
C8 C2 C3 N1 . . . . -2.9(3) no
C1 C2 C3 C4 . . . . 0.0(3) no
C1 C2 C3 N1 . . . . 177.59(19) no
N1 C3 C4 C9 . . . . 2.4(3) no
C2 C3 C4 C5 . . . . -2.2(3) no
C2 C3 C4 C9 . . . . -180.0(2) no
N1 C3 C4 C5 . . . . -179.84(19) no
C3 C4 C5 C6 . . . . 1.3(3) no
C9 C4 C5 C6 . . . . 179.0(2) no
C3 C4 C5 C10 . . . . 176.5(2) no
C9 C4 C5 C10 . . . . -5.8(3) no
C10 C5 C6 C1 . . . . -173.6(2) no
C4 C5 C10 O3 . . . 2_656 138.0(2) no
C4 C5 C10 O4 . . . 4_555 -44.5(3) no
C6 C5 C10 O3 . . . 2_656 -46.6(3) no
C6 C5 C10 O4 . . . 4_555 130.9(2) no
C4 C5 C6 C1 . . . . 1.9(3) no
N2 C11 C12 C13 . . . . 2.5(5) no
C11 C12 C13 C14 . . . . -0.8(6) no
C12 C13 C14 C15 . . . . -0.8(6) no
C13 C14 C15 N2 . . . . 0.8(6) no
